data_7006949
loop_
_publ_author_name
'Hitchcock, Peter B.'
'Huang, Qigu'
'Lappert, Michael F.'
'Wei, Xue-Hong'
'Zhou, Meisu'

_publ_section_title
;
 Synthesis and structures of some heterometallic [(Li, Y)2, (M3, Ce) (M
 = Li or Na), (Li, Zr2) and (Li, Zr)4] oligomeric diamides derived from
 1,2-bis(neopentylamino)benzene.
;
_journal_issue 24
_journal_name_full 'Dalton transactions (Cambridge, England : 2003)'
_journal_page_first 2991
_journal_page_last 2997
_journal_paper_doi 10.1039/b515790k
_journal_year 2006
_chemical_compound_source 'synthesis as described'
_chemical_formula_moiety 'C52 H88 Cl3 Li N6 O Zr2'
_chemical_formula_sum 'C52 H88 Cl3 Li N6 O Zr2'
_chemical_formula_weight 1109.01
_chemical_name_systematic
;
?
;
_space_group_IT_number 14
_symmetry_cell_setting monoclinic
_symmetry_Int_Tables_number 14
_symmetry_space_group_name_Hall '-P 2yn'
_symmetry_space_group_name_H-M 'P 1 21/n 1'
_atom_sites_solution_hydrogens geom
_atom_sites_solution_primary direct
_atom_sites_solution_secondary difmap
_audit_conform_dict_location ftp://ftp.iucr.org/pub/cif_core.dic
_audit_conform_dict_name cif_core.dic
_audit_conform_dict_version 2.2
_audit_creation_date 2004-04-05T09:16:02-00:00
_audit_creation_method 'WinGX routine CIF_UPDATE'
_cell_angle_alpha 90
_cell_angle_beta 93.723(6)
_cell_angle_gamma 90
_cell_formula_units_Z 4
_cell_length_a 10.7426(6)
_cell_length_b 23.545(2)
_cell_length_c 22.916(2)
_cell_measurement_reflns_used 45754
_cell_measurement_temperature 173(2)
_cell_measurement_theta_max 22.986
_cell_measurement_theta_min 3.705
_cell_measurement_wavelength 0.71073
_cell_volume 5784.0(8)
_computing_cell_refinement 'HKL Scalepack (Otwinowski & Minor 1997)'
_computing_data_collection 'Collect (Nonius BV, 1997-2000)'
_computing_data_reduction 'HKL Denzo and Scalepack (Otwinowski & Minor 1997)'
_computing_molecular_graphics 'Ortep-3 for Windows (Farrugia, 1997)'
_computing_publication_material 'WinGX publication routines (Farrugia, 1999)'
_computing_structure_refinement 'SHELXL-97 (Sheldrick, 1997)'
_computing_structure_solution 'SHELXS-97 (Sheldrick, 1997)'
_diffrn_ambient_temperature 173(2)
_diffrn_detector 'CCD plate'
_diffrn_measured_fraction_theta_full 0.978
_diffrn_measured_fraction_theta_max 0.978
_diffrn_measurement_device '95mm CCD camera on \k-goniostat'
_diffrn_measurement_device_type KappaCCD
_diffrn_measurement_method 'CCD rotation images, thick slices'
_diffrn_orient_matrix_type 'by Nonius Collect from scalepack cell'
_diffrn_orient_matrix_UB_11 -0.838985E-1
_diffrn_orient_matrix_UB_12 0.25609E-2
_diffrn_orient_matrix_UB_13 -0.214477E-1
_diffrn_orient_matrix_UB_21 -0.406058E-1
_diffrn_orient_matrix_UB_22 -0.13679E-2
_diffrn_orient_matrix_UB_23 0.380256E-1
_diffrn_orient_matrix_UB_31 0.37597E-2
_diffrn_orient_matrix_UB_32 0.423734E-1
_diffrn_orient_matrix_UB_33 0.25238E-2
_diffrn_radiation_monochromator graphite
_diffrn_radiation_probe x-ray
_diffrn_radiation_type MoK\a
_diffrn_radiation_wavelength 0.71073
_diffrn_reflns_av_R_equivalents 0.2311
_diffrn_reflns_av_unetI/netI 0.196
_diffrn_reflns_limit_h_max 11
_diffrn_reflns_limit_h_min -11
_diffrn_reflns_limit_k_max 25
_diffrn_reflns_limit_k_min -25
_diffrn_reflns_limit_l_max 25
_diffrn_reflns_limit_l_min -25
_diffrn_reflns_number 26681
_diffrn_reflns_theta_full 22.96
_diffrn_reflns_theta_max 22.96
_diffrn_reflns_theta_min 3.73
_diffrn_source 'Enraf Nonius FR590'
_exptl_absorpt_coefficient_mu 0.538
_exptl_absorpt_correction_T_max 0.995
_exptl_absorpt_correction_T_min 0.873
_exptl_absorpt_correction_type multi-scan
_exptl_absorpt_process_details
;
[c.f. r.h. blessing, acta cryst. (1995), a51, 33-38]
;
_exptl_crystal_colour red
_exptl_crystal_density_diffrn 1.274
_exptl_crystal_density_method 'not measured'
_exptl_crystal_description needle
_exptl_crystal_F_000 2336
_exptl_crystal_size_max 0.4
_exptl_crystal_size_mid 0.01
_exptl_crystal_size_min 0.01
_refine_diff_density_max 0.513
_refine_diff_density_min -0.54
_refine_diff_density_rms 0.122
_refine_ls_extinction_method none
_refine_ls_goodness_of_fit_ref 1.091
_refine_ls_hydrogen_treatment riding
_refine_ls_matrix_type full
_refine_ls_number_parameters 584
_refine_ls_number_reflns 7836
_refine_ls_number_restraints 0
_refine_ls_restrained_S_all 1.091
_refine_ls_R_factor_all 0.1951
_refine_ls_R_factor_gt 0.0941
_refine_ls_shift/su_max 0
_refine_ls_shift/su_mean 0
_refine_ls_structure_factor_coef Fsqd
_refine_ls_weighting_details 'calc w=1/[\s^2^(Fo^2^)+(0.0000P)^2^+53.2442P] where P=(Fo^2^+2Fc^2^)/3'
_refine_ls_weighting_scheme calc
_refine_ls_wR_factor_gt 0.1604
_refine_ls_wR_factor_ref 0.1978
_reflns_number_gt 4171
_reflns_number_total 7836
_reflns_threshold_expression >2sigma(I)
_cod_data_source_file b515790k.txt
_cod_data_source_block (3)-apr504
_cod_original_sg_symbol_H-M P2(1)/n
_cod_database_code 7006949

loop_
_symmetry_equiv_pos_as_xyz
'x, y, z'
'-x+1/2, y+1/2, -z+1/2'
'-x, -y, -z'
'x-1/2, -y-1/2, z-1/2'

loop_
_atom_site_label
_atom_site_type_symbol
_atom_site_fract_x
_atom_site_fract_y
_atom_site_fract_z
_atom_site_U_iso_or_equiv
_atom_site_adp_type
_atom_site_occupancy
_atom_site_symmetry_multiplicity
_atom_site_calc_flag
_atom_site_refinement_flags
_atom_site_disorder_assembly
_atom_site_disorder_group
Zr1 Zr 0.10150(10) 0.38043(6) 0.32281(5) 0.0296(3) Uani 1 1 d . . .
Zr2 Zr 0.28423(10) 0.39049(5) 0.14666(5) 0.0270(3) Uani 1 1 d . . .
Li Li 0.366(2) 0.2949(10) 0.2758(11) 0.048(6) Uani 1 1 d . . .
Cl1 Cl 0.1746(3) 0.32337(13) 0.22093(13) 0.0323(8) Uani 1 1 d . . .
Cl2 Cl 0.4687(3) 0.35447(15) 0.21135(14) 0.0396(9) Uani 1 1 d . . .
Cl3 Cl 0.2860(3) 0.32237(15) 0.36358(14) 0.0401(9) Uani 1 1 d . . .
O1 O 0.4049(9) 0.2179(4) 0.2844(4) 0.049(3) Uani 1 1 d . . .
N1 N 0.0263(8) 0.3988(4) 0.4004(4) 0.033(3) Uani 1 1 d . . .
N2 N -0.0638(8) 0.3303(4) 0.3180(4) 0.031(3) Uani 1 1 d . . .
N3 N 0.1757(8) 0.3469(4) 0.0863(4) 0.028(2) Uani 1 1 d . . .
N4 N 0.4051(8) 0.3916(4) 0.0807(4) 0.030(2) Uani 1 1 d . . .
N5 N 0.0226(7) 0.4346(4) 0.2522(4) 0.023(2) Uani 1 1 d . . .
N6 N 0.2412(8) 0.4474(4) 0.3057(4) 0.025(2) Uani 1 1 d . . .
C1 C -0.1057(11) 0.3876(6) 0.3991(5) 0.038(3) Uani 1 1 d . . .
C2 C -0.1538(11) 0.3524(6) 0.3531(5) 0.031(3) Uani 1 1 d . . .
C3 C -0.2820(12) 0.3433(6) 0.3487(6) 0.041(3) Uani 1 1 d . . .
H3 H -0.3158 0.3183 0.3192 0.049 Uiso 1 1 calc R . .
C4 C -0.3601(14) 0.3684(7) 0.3844(6) 0.055(4) Uani 1 1 d . . .
H4 H -0.4475 0.3623 0.3789 0.065 Uiso 1 1 calc R . .
C5 C -0.3122(13) 0.4033(7) 0.4294(6) 0.055(5) Uani 1 1 d . . .
H5 H -0.3675 0.4203 0.4551 0.066 Uiso 1 1 calc R . .
C6 C -0.1868(12) 0.4137(6) 0.4374(5) 0.040(4) Uani 1 1 d . . .
H6 H -0.1549 0.4379 0.4681 0.048 Uiso 1 1 calc R . .
C7 C 0.0891(11) 0.4241(6) 0.4526(5) 0.037(3) Uani 1 1 d . A .
H7A H 0.0383 0.4569 0.464 0.045 Uiso 1 1 calc R . .
H7B H 0.1699 0.4394 0.4413 0.045 Uiso 1 1 calc R . .
C8 C 0.1158(12) 0.3871(6) 0.5079(5) 0.040(3) Uani 1 1 d . . .
C12 C -0.1066(11) 0.2873(6) 0.2740(6) 0.047(4) Uani 1 1 d . . .
H12A H -0.0595 0.2929 0.2387 0.057 Uiso 1 1 calc R . .
H12B H -0.1956 0.2946 0.2626 0.057 Uiso 1 1 calc R . .
C13 C -0.0930(12) 0.2248(6) 0.2927(6) 0.046(4) Uani 1 1 d . . .
C14 C 0.0390(13) 0.2094(6) 0.3088(8) 0.070(5) Uani 1 1 d . . .
H14A H 0.0902 0.2181 0.276 0.105 Uiso 1 1 calc R . .
H14B H 0.0446 0.1688 0.3177 0.105 Uiso 1 1 calc R . .
H14C H 0.0693 0.2313 0.3432 0.105 Uiso 1 1 calc R . .
C15 C -0.1749(17) 0.2104(8) 0.3416(8) 0.096(7) Uani 1 1 d . . .
H15A H -0.2614 0.2206 0.3299 0.144 Uiso 1 1 calc R . .
H15B H -0.1469 0.2318 0.3767 0.144 Uiso 1 1 calc R . .
H15C H -0.1696 0.1696 0.3498 0.144 Uiso 1 1 calc R . .
C16 C -0.1335(17) 0.1887(9) 0.2374(9) 0.105(8) Uani 1 1 d . . .
H16A H -0.0797 0.1979 0.2057 0.158 Uiso 1 1 calc R . .
H16B H -0.2204 0.1975 0.2248 0.158 Uiso 1 1 calc R . .
H16C H -0.126 0.1482 0.2468 0.158 Uiso 1 1 calc R . .
C17 C 0.1926(10) 0.3857(5) 0.0410(5) 0.030(3) Uani 1 1 d . . .
C18 C 0.3167(11) 0.4081(6) 0.0373(5) 0.034(3) Uani 1 1 d . . .
C19 C 0.3349(13) 0.4489(6) -0.0084(6) 0.047(4) Uani 1 1 d . . .
H19 H 0.4165 0.4629 -0.0135 0.057 Uiso 1 1 calc R . .
C20 C 0.2375(13) 0.4679(7) -0.0446(6) 0.051(4) Uani 1 1 d . . .
H20 H 0.2505 0.4969 -0.0724 0.062 Uiso 1 1 calc R . .
C21 C 0.1210(14) 0.4452(7) -0.0406(6) 0.057(4) Uani 1 1 d . . .
H21 H 0.0555 0.4561 -0.0682 0.068 Uiso 1 1 calc R . .
C22 C 0.0974(11) 0.4070(6) 0.0021(5) 0.037(3) Uani 1 1 d . . .
H22 H 0.0142 0.3945 0.0056 0.045 Uiso 1 1 calc R . .
C23 C 0.0785(10) 0.3035(6) 0.0782(6) 0.036(3) Uani 1 1 d . . .
H23A H 0.0071 0.3196 0.0542 0.044 Uiso 1 1 calc R . .
H23B H 0.0486 0.2934 0.1168 0.044 Uiso 1 1 calc R . .
C24 C 0.1229(12) 0.2491(6) 0.0485(6) 0.038(3) Uani 1 1 d . . .
C25 C 0.2220(15) 0.2207(7) 0.0892(7) 0.075(5) Uani 1 1 d . . .
H25A H 0.1879 0.2134 0.1271 0.112 Uiso 1 1 calc R . .
H25B H 0.2947 0.2457 0.0946 0.112 Uiso 1 1 calc R . .
H25C H 0.2472 0.1847 0.072 0.112 Uiso 1 1 calc R . .
C26 C 0.0101(14) 0.2083(7) 0.0405(7) 0.076(5) Uani 1 1 d . . .
H26A H -0.0219 0.2002 0.0787 0.115 Uiso 1 1 calc R . .
H26B H 0.0364 0.1728 0.0227 0.115 Uiso 1 1 calc R . .
H26C H -0.0556 0.2262 0.0151 0.115 Uiso 1 1 calc R . .
C27 C 0.1727(16) 0.2603(7) -0.0094(7) 0.076(6) Uani 1 1 d . . .
H27A H 0.1082 0.2787 -0.0351 0.115 Uiso 1 1 calc R . .
H27B H 0.1971 0.2244 -0.0269 0.115 Uiso 1 1 calc R . .
H27C H 0.2456 0.2853 -0.0044 0.115 Uiso 1 1 calc R . .
C28 C 0.5394(10) 0.4017(6) 0.0737(6) 0.039(4) Uani 1 1 d . . .
H28A H 0.5814 0.4087 0.1128 0.047 Uiso 1 1 calc R . .
H28B H 0.5482 0.4365 0.0501 0.047 Uiso 1 1 calc R . .
C29 C 0.6057(11) 0.3536(6) 0.0451(6) 0.044(4) Uani 1 1 d . . .
C30 C 0.5493(14) 0.3385(8) -0.0159(7) 0.082(6) Uani 1 1 d . . .
H30A H 0.5468 0.3725 -0.0406 0.123 Uiso 1 1 calc R . .
H30B H 0.4644 0.3241 -0.013 0.123 Uiso 1 1 calc R . .
H30C H 0.6005 0.3094 -0.0333 0.123 Uiso 1 1 calc R . .
C31 C 0.7413(13) 0.3737(8) 0.0372(7) 0.079(6) Uani 1 1 d . . .
H31A H 0.7395 0.4078 0.0126 0.119 Uiso 1 1 calc R . .
H31B H 0.7873 0.3436 0.0184 0.119 Uiso 1 1 calc R . .
H31C H 0.7827 0.3825 0.0755 0.119 Uiso 1 1 calc R . .
C32 C 0.6071(16) 0.3002(7) 0.0823(8) 0.082(6) Uani 1 1 d . . .
H32A H 0.6492 0.2696 0.0623 0.123 Uiso 1 1 calc R . .
H32B H 0.5212 0.2887 0.0885 0.123 Uiso 1 1 calc R . .
H32C H 0.6517 0.3077 0.1202 0.123 Uiso 1 1 calc R . .
C33 C 0.1094(10) 0.4542(5) 0.2185(5) 0.023(3) Uani 1 1 d . . .
C34 C 0.2329(10) 0.4615(5) 0.2493(6) 0.030(3) Uani 1 1 d . . .
C35 C 0.3296(11) 0.4821(5) 0.2139(5) 0.035(3) Uani 1 1 d . . .
H35 H 0.4113 0.4858 0.232 0.042 Uiso 1 1 calc R . .
C36 C 0.3121(12) 0.4968(5) 0.1559(6) 0.037(3) Uani 1 1 d . . .
H36 H 0.3786 0.5123 0.1356 0.045 Uiso 1 1 calc R . .
C37 C 0.1968(11) 0.4887(6) 0.1278(6) 0.038(3) Uani 1 1 d . . .
H37 H 0.1829 0.4988 0.0877 0.045 Uiso 1 1 calc R . .
C38 C 0.1003(11) 0.4658(5) 0.1578(5) 0.032(3) Uani 1 1 d . . .
H38 H 0.0239 0.4574 0.1363 0.038 Uiso 1 1 calc R . .
C39 C -0.1103(9) 0.4378(5) 0.2275(5) 0.031(3) Uani 1 1 d . . .
H39A H -0.1569 0.4051 0.2423 0.037 Uiso 1 1 calc R . .
H39B H -0.1114 0.4344 0.1844 0.037 Uiso 1 1 calc R . .
C40 C -0.1773(11) 0.4926(6) 0.2428(5) 0.037(3) Uani 1 1 d . . .
C41 C -0.1160(11) 0.5439(5) 0.2138(6) 0.041(4) Uani 1 1 d . . .
H41A H -0.0299 0.5481 0.2302 0.062 Uiso 1 1 calc R . .
H41B H -0.1631 0.5785 0.2214 0.062 Uiso 1 1 calc R . .
H41C H -0.1161 0.5376 0.1716 0.062 Uiso 1 1 calc R . .
C42 C -0.3098(11) 0.4873(6) 0.2169(6) 0.048(4) Uani 1 1 d . . .
H42A H -0.3091 0.4809 0.1747 0.071 Uiso 1 1 calc R . .
H42B H -0.3556 0.5223 0.2242 0.071 Uiso 1 1 calc R . .
H42C H -0.3506 0.4551 0.235 0.071 Uiso 1 1 calc R . .
C43 C -0.1767(12) 0.5025(6) 0.3079(5) 0.047(4) Uani 1 1 d . . .
H43A H -0.0904 0.5056 0.3243 0.071 Uiso 1 1 calc R . .
H43B H -0.2178 0.4707 0.3263 0.071 Uiso 1 1 calc R . .
H43C H -0.2214 0.5378 0.3154 0.071 Uiso 1 1 calc R . .
C44 C 0.3547(11) 0.4640(5) 0.3411(5) 0.032(3) Uani 1 1 d . . .
H44A H 0.4273 0.457 0.3176 0.039 Uiso 1 1 calc R . .
H44B H 0.3633 0.4386 0.3756 0.039 Uiso 1 1 calc R . .
C45 C 0.3622(11) 0.5259(6) 0.3631(6) 0.039(3) Uani 1 1 d . . .
C46 C 0.3950(16) 0.5680(7) 0.3181(7) 0.083(6) Uani 1 1 d . . .
H46A H 0.3307 0.5678 0.2857 0.124 Uiso 1 1 calc R . .
H46B H 0.4757 0.558 0.3032 0.124 Uiso 1 1 calc R . .
H46C H 0.4003 0.606 0.3356 0.124 Uiso 1 1 calc R . .
C47 C 0.2364(14) 0.5459(7) 0.3853(8) 0.079(6) Uani 1 1 d . . .
H47A H 0.2106 0.5196 0.4154 0.119 Uiso 1 1 calc R . .
H47B H 0.1729 0.5466 0.3526 0.119 Uiso 1 1 calc R . .
H47C H 0.2461 0.5841 0.402 0.119 Uiso 1 1 calc R . .
C48 C 0.4618(19) 0.5276(8) 0.4119(9) 0.125(9) Uani 1 1 d . . .
H48A H 0.4417 0.5003 0.4422 0.187 Uiso 1 1 calc R . .
H48B H 0.4667 0.5659 0.4286 0.187 Uiso 1 1 calc R . .
H48C H 0.5422 0.5175 0.3967 0.187 Uiso 1 1 calc R . .
C49 C 0.4575(14) 0.1925(7) 0.3368(7) 0.067(5) Uani 1 1 d . . .
H49A H 0.4995 0.2225 0.3611 0.081 Uiso 1 1 calc R . .
H49B H 0.5224 0.1652 0.3262 0.081 Uiso 1 1 calc R . .
C50 C 0.3684(16) 0.1624(8) 0.3728(8) 0.085(6) Uani 1 1 d . . .
H50A H 0.4135 0.1464 0.4075 0.128 Uiso 1 1 calc R . .
H50B H 0.3278 0.1317 0.3497 0.128 Uiso 1 1 calc R . .
H50C H 0.3052 0.1892 0.3848 0.128 Uiso 1 1 calc R . .
C51 C 0.3849(16) 0.1785(9) 0.2387(8) 0.088(6) Uani 1 1 d . . .
H51A H 0.3042 0.1871 0.2172 0.106 Uiso 1 1 calc R . .
H51B H 0.3787 0.14 0.2556 0.106 Uiso 1 1 calc R . .
C52 C 0.4814(18) 0.1784(10) 0.1981(8) 0.116(8) Uani 1 1 d . . .
H52A H 0.4622 0.1498 0.1678 0.174 Uiso 1 1 calc R . .
H52B H 0.5616 0.1695 0.2189 0.174 Uiso 1 1 calc R . .
H52C H 0.4861 0.216 0.1799 0.174 Uiso 1 1 calc R . .
C9 C 0.220(2) 0.3459(13) 0.5013(12) 0.053(9) Uiso 0.53(2) 1 d P A 1
H9A H 0.1997 0.3212 0.4677 0.08 Uiso 0.53(2) 1 calc PR A 1
H9B H 0.2318 0.3228 0.5368 0.08 Uiso 0.53(2) 1 calc PR A 1
H9C H 0.2971 0.3668 0.4952 0.08 Uiso 0.53(2) 1 calc PR A 1
C10 C -0.002(2) 0.3507(12) 0.5288(11) 0.048(8) Uiso 0.53(2) 1 d P A 1
H10A H -0.0285 0.3235 0.4981 0.072 Uiso 0.53(2) 1 calc PR A 1
H10B H -0.0706 0.3764 0.536 0.072 Uiso 0.53(2) 1 calc PR A 1
H10C H 0.0236 0.3301 0.5648 0.072 Uiso 0.53(2) 1 calc PR A 1
C11 C 0.143(3) 0.4234(16) 0.5571(15) 0.090(13) Uiso 0.53(2) 1 d P A 1
H11A H 0.074 0.45 0.561 0.135 Uiso 0.53(2) 1 calc PR A 1
H11B H 0.2199 0.4448 0.5514 0.135 Uiso 0.53(2) 1 calc PR A 1
H11C H 0.1547 0.4004 0.5927 0.135 Uiso 0.53(2) 1 calc PR A 1
C9A C 0.257(3) 0.4021(15) 0.5284(14) 0.066(11) Uiso 0.47(2) 1 d P A 2
H9A1 H 0.3105 0.3943 0.4964 0.098 Uiso 0.47(2) 1 calc PR A 2
H9A2 H 0.2833 0.3788 0.5624 0.098 Uiso 0.47(2) 1 calc PR A 2
H9A3 H 0.2627 0.4424 0.539 0.098 Uiso 0.47(2) 1 calc PR A 2
C10A C 0.103(4) 0.3267(17) 0.4931(17) 0.089(15) Uiso 0.47(2) 1 d P A 2
H10D H 0.158 0.3174 0.4619 0.133 Uiso 0.47(2) 1 calc PR A 2
H10E H 0.0166 0.3185 0.4798 0.133 Uiso 0.47(2) 1 calc PR A 2
H10F H 0.1268 0.3037 0.5278 0.133 Uiso 0.47(2) 1 calc PR A 2
C11A C 0.034(3) 0.3984(17) 0.5552(15) 0.074(12) Uiso 0.47(2) 1 d P A 2
H11D H 0.0411 0.4384 0.5665 0.111 Uiso 0.47(2) 1 calc PR A 2
H11E H 0.0593 0.3744 0.5889 0.111 Uiso 0.47(2) 1 calc PR A 2
H11F H -0.0522 0.3898 0.5419 0.111 Uiso 0.47(2) 1 calc PR A 2

loop_
_atom_site_aniso_label
_atom_site_aniso_U_11
_atom_site_aniso_U_22
_atom_site_aniso_U_33
_atom_site_aniso_U_23
_atom_site_aniso_U_13
_atom_site_aniso_U_12
Zr1 0.0244(6) 0.0361(8) 0.0285(7) -0.0006(6) 0.0036(5) 0.0007(6)
Zr2 0.0273(7) 0.0270(7) 0.0268(7) -0.0006(6) 0.0037(5) -0.0006(6)
Li 0.047(14) 0.040(16) 0.059(16) 0.003(13) 0.029(12) 0.009(11)
Cl1 0.0333(17) 0.031(2) 0.0332(19) -0.0005(15) 0.0064(14) -0.0025(14)
Cl2 0.0329(17) 0.045(2) 0.041(2) 0.0067(17) 0.0034(15) 0.0014(16)
Cl3 0.0348(18) 0.047(2) 0.039(2) 0.0040(17) 0.0017(15) 0.0056(16)
O1 0.072(7) 0.036(6) 0.038(6) 0.007(5) 0.003(5) 0.013(5)
N1 0.028(6) 0.039(7) 0.033(6) 0.003(5) -0.002(5) 0.002(5)
N2 0.031(6) 0.037(7) 0.023(6) -0.001(5) -0.006(5) -0.008(5)
N3 0.025(5) 0.026(6) 0.035(6) -0.003(5) 0.006(5) 0.001(5)
N4 0.026(5) 0.037(7) 0.026(5) 0.001(5) -0.001(4) -0.003(5)
N5 0.010(5) 0.032(6) 0.029(6) -0.004(5) 0.008(4) -0.003(4)
N6 0.035(6) 0.030(7) 0.009(5) -0.005(5) 0.000(4) 0.007(5)
C1 0.032(7) 0.053(10) 0.030(7) 0.016(8) 0.006(6) 0.011(7)
C2 0.038(8) 0.038(9) 0.018(7) 0.005(6) 0.007(6) -0.006(6)
C3 0.043(8) 0.043(9) 0.037(8) 0.009(7) -0.001(7) -0.008(7)
C4 0.050(9) 0.069(12) 0.045(9) 0.014(9) 0.006(8) 0.005(8)
C5 0.046(9) 0.073(13) 0.048(10) 0.023(9) 0.025(8) 0.031(8)
C6 0.037(8) 0.050(10) 0.034(8) 0.007(7) 0.015(6) 0.007(7)
C7 0.035(7) 0.046(10) 0.031(8) 0.003(7) 0.006(6) 0.008(7)
C8 0.051(8) 0.035(9) 0.034(7) -0.007(7) -0.001(6) 0.009(7)
C12 0.024(7) 0.065(12) 0.054(10) 0.001(9) 0.011(7) -0.001(7)
C13 0.043(9) 0.036(10) 0.063(10) -0.002(8) 0.026(8) 0.001(7)
C14 0.066(11) 0.027(10) 0.120(15) 0.004(10) 0.028(10) -0.013(8)
C15 0.104(15) 0.054(13) 0.135(18) 0.019(12) 0.058(13) 0.017(11)
C16 0.095(14) 0.090(16) 0.135(19) -0.061(14) 0.038(13) -0.045(12)
C17 0.032(7) 0.027(8) 0.031(7) 0.004(7) 0.012(6) -0.003(6)
C18 0.038(8) 0.037(9) 0.025(7) -0.005(6) 0.003(6) 0.008(6)
C19 0.054(9) 0.044(10) 0.045(9) 0.016(8) 0.013(7) -0.022(8)
C20 0.046(9) 0.062(12) 0.046(9) 0.024(8) -0.005(7) -0.005(8)
C21 0.063(10) 0.069(12) 0.035(9) 0.014(9) -0.018(8) -0.005(9)
C22 0.031(7) 0.043(9) 0.035(8) 0.005(7) -0.011(6) -0.018(6)
C23 0.025(7) 0.045(9) 0.039(8) -0.002(7) 0.005(6) -0.012(6)
C24 0.044(8) 0.029(8) 0.043(9) 0.000(7) 0.003(7) -0.021(7)
C25 0.089(12) 0.043(11) 0.090(13) 0.011(10) -0.021(11) 0.010(9)
C26 0.078(12) 0.066(13) 0.085(13) -0.006(11) 0.002(10) -0.035(10)
C27 0.111(14) 0.064(13) 0.059(11) -0.028(10) 0.036(10) -0.030(11)
C28 0.024(7) 0.048(10) 0.046(8) -0.008(7) 0.007(6) 0.005(6)
C29 0.030(7) 0.043(10) 0.061(10) -0.015(8) 0.015(7) 0.000(7)
C30 0.054(10) 0.101(16) 0.091(14) -0.052(12) 0.003(9) 0.015(10)
C31 0.051(10) 0.098(16) 0.091(13) -0.020(12) 0.024(9) 0.002(10)
C32 0.086(13) 0.054(13) 0.108(15) -0.005(11) 0.026(11) 0.031(10)
C33 0.033(7) 0.019(7) 0.018(7) -0.004(6) -0.005(6) -0.001(5)
C34 0.018(6) 0.020(8) 0.055(10) -0.020(7) 0.015(6) -0.001(5)
C35 0.036(7) 0.030(8) 0.039(9) 0.002(7) 0.003(6) 0.001(6)
C36 0.042(9) 0.025(8) 0.048(9) 0.002(7) 0.020(7) -0.002(6)
C37 0.031(8) 0.038(9) 0.044(9) 0.009(7) 0.007(7) 0.013(6)
C38 0.024(7) 0.032(8) 0.039(8) -0.001(6) 0.000(6) 0.006(6)
C39 0.022(6) 0.027(8) 0.044(8) 0.008(7) 0.008(6) 0.001(6)
C40 0.030(7) 0.041(9) 0.040(8) 0.016(7) 0.000(6) 0.009(6)
C41 0.032(7) 0.031(9) 0.060(9) -0.005(7) -0.004(7) -0.005(6)
C42 0.029(7) 0.057(11) 0.057(10) 0.003(8) 0.006(7) 0.002(7)
C43 0.049(9) 0.054(11) 0.040(9) 0.004(8) 0.009(7) 0.023(7)
C44 0.039(7) 0.034(9) 0.023(7) -0.011(6) -0.001(6) -0.001(6)
C45 0.038(8) 0.037(9) 0.042(9) -0.011(7) 0.001(7) -0.004(6)
C46 0.096(13) 0.076(14) 0.082(13) -0.020(11) 0.048(11) -0.038(11)
C47 0.079(12) 0.037(11) 0.128(16) -0.017(10) 0.059(11) 0.005(9)
C48 0.154(19) 0.070(16) 0.136(19) -0.042(14) -0.101(16) 0.033(14)
C49 0.065(11) 0.060(12) 0.075(12) 0.007(10) -0.008(9) 0.028(9)
C50 0.088(13) 0.089(16) 0.081(13) 0.033(12) 0.016(11) -0.012(11)
C51 0.079(13) 0.107(18) 0.080(14) -0.016(13) 0.025(11) 0.003(12)
C52 0.100(16) 0.16(2) 0.084(15) 0.011(16) 0.011(13) 0.011(16)

loop_
_atom_type_symbol
_atom_type_description
_atom_type_scat_dispersion_real
_atom_type_scat_dispersion_imag
_atom_type_scat_source
C C 0.0033 0.0016 'International Tables Vol C Tables 4.2.6.8 and 6.1.1.4'
H H 0 0 'International Tables Vol C Tables 4.2.6.8 and 6.1.1.4'
Cl Cl 0.1484 0.1585 'International Tables Vol C Tables 4.2.6.8 and 6.1.1.4'
N N 0.0061 0.0033 'International Tables Vol C Tables 4.2.6.8 and 6.1.1.4'
O O 0.0106 0.006 'International Tables Vol C Tables 4.2.6.8 and 6.1.1.4'
Zr Zr -2.9673 0.5597 'International Tables Vol C Tables 4.2.6.8 and 6.1.1.4'
Li Li -0.0003 0.0001 'International Tables Vol C Tables 4.2.6.8 and 6.1.1.4'

loop_
_geom_angle_atom_site_label_1
_geom_angle_atom_site_label_2
_geom_angle_atom_site_label_3
_geom_angle
_geom_angle_site_symmetry_1
_geom_angle_site_symmetry_3
_geom_angle_publ_flag
N1 Zr1 N2 77.7(4) . . ?
N1 Zr1 N5 111.3(4) . . ?
N2 Zr1 N5 90.2(3) . . ?
N1 Zr1 N6 108.2(4) . . ?
N2 Zr1 N6 162.2(3) . . ?
N5 Zr1 N6 72.0(3) . . ?
N1 Zr1 Cl3 97.9(3) . . ?
N2 Zr1 Cl3 110.4(3) . . ?
N5 Zr1 Cl3 147.4(2) . . ?
N6 Zr1 Cl3 85.8(2) . . ?
N1 Zr1 Cl1 163.2(3) . . ?
N2 Zr1 Cl1 88.2(3) . . ?
N5 Zr1 Cl1 77.5(2) . . ?
N6 Zr1 Cl1 88.0(2) . . ?
Cl3 Zr1 Cl1 78.29(10) . . ?
N3 Zr2 N4 82.4(4) . . ?
N3 Zr2 C37 98.9(4) . . ?
N4 Zr2 C37 96.2(4) . . ?
N3 Zr2 C36 128.1(4) . . ?
N4 Zr2 C36 88.4(4) . . ?
C37 Zr2 C36 31.5(4) . . ?
N3 Zr2 Cl2 128.4(3) . . ?
N4 Zr2 Cl2 85.8(3) . . ?
C37 Zr2 Cl2 132.3(3) . . ?
C36 Zr2 Cl2 101.4(3) . . ?
N3 Zr2 Cl1 82.9(3) . . ?
N4 Zr2 Cl1 143.8(3) . . ?
C37 Zr2 Cl1 118.7(3) . . ?
C36 Zr2 Cl1 126.2(3) . . ?
Cl2 Zr2 Cl1 77.81(10) . . ?
O1 Li Cl3 105.8(11) . . ?
O1 Li Cl2 122.0(10) . . ?
Cl3 Li Cl2 126.0(11) . . ?
O1 Li Cl1 120.0(12) . . ?
Cl3 Li Cl1 91.4(7) . . ?
Cl2 Li Cl1 85.8(8) . . ?
Li Cl1 Zr2 95.8(5) . . ?
Li Cl1 Zr1 88.5(5) . . ?
Zr2 Cl1 Zr1 113.72(12) . . ?
Li Cl2 Zr2 100.6(6) . . ?
Li Cl3 Zr1 98.9(6) . . ?
C51 O1 C49 112.6(13) . . ?
C51 O1 Li 122.6(13) . . ?
C49 O1 Li 124.8(12) . . ?
C1 N1 C7 119.5(10) . . ?
C1 N1 Zr1 112.7(8) . . ?
C7 N1 Zr1 127.6(7) . . ?
C2 N2 C12 116.8(9) . . ?
C2 N2 Zr1 111.6(8) . . ?
C12 N2 Zr1 129.5(7) . . ?
C17 N3 C23 119.0(10) . . ?
C17 N3 Zr2 94.6(7) . . ?
C23 N3 Zr2 144.4(8) . . ?
C18 N4 C28 120.4(10) . . ?
C18 N4 Zr2 95.4(7) . . ?
C28 N4 Zr2 138.4(7) . . ?
C33 N5 C39 116.6(9) . . ?
C33 N5 Zr1 112.3(7) . . ?
C39 N5 Zr1 128.4(7) . . ?
C34 N6 C44 118.0(10) . . ?
C34 N6 Zr1 110.1(7) . . ?
C44 N6 Zr1 129.3(7) . . ?
C2 C1 C6 120.5(11) . . ?
C2 C1 N1 115.8(10) . . ?
C6 C1 N1 123.5(12) . . ?
C3 C2 N2 128.2(12) . . ?
C3 C2 C1 117.2(11) . . ?
N2 C2 C1 114.5(10) . . ?
C4 C3 C2 122.7(14) . . ?
C3 C4 C5 119.7(13) . . ?
C6 C5 C4 121.2(13) . . ?
C5 C6 C1 118.6(13) . . ?
N1 C7 C8 119.5(11) . . ?
C11A C8 C10A 107(2) . . ?
C11 C8 C9 110(2) . . ?
C11 C8 C7 109.1(19) . . ?
C11A C8 C7 114.6(17) . . ?
C10A C8 C7 110.4(18) . . ?
C9 C8 C7 112.5(14) . . ?
C11A C8 C9A 110(2) . . ?
C10A C8 C9A 111(2) . . ?
C7 C8 C9A 103.8(15) . . ?
C11 C8 C10 102.0(19) . . ?
C9 C8 C10 106.7(17) . . ?
C7 C8 C10 115.6(13) . . ?
N2 C12 C13 116.4(12) . . ?
C14 C13 C15 110.8(14) . . ?
C14 C13 C12 112.0(11) . . ?
C15 C13 C12 111.9(12) . . ?
C14 C13 C16 106.2(13) . . ?
C15 C13 C16 109.6(13) . . ?
C12 C13 C16 106.0(14) . . ?
N3 C17 C22 125.4(10) . . ?
N3 C17 C18 116.5(10) . . ?
C22 C17 C18 117.9(11) . . ?
N4 C18 C17 116.7(11) . . ?
N4 C18 C19 126.0(12) . . ?
C17 C18 C19 117.2(11) . . ?
C20 C19 C18 121.5(12) . . ?
C19 C20 C21 119.9(13) . . ?
C22 C21 C20 121.2(13) . . ?
C21 C22 C17 122.0(12) . . ?
N3 C23 C24 113.5(9) . . ?
C27 C24 C25 110.3(13) . . ?
C27 C24 C23 112.7(12) . . ?
C25 C24 C23 108.6(11) . . ?
C27 C24 C26 109.2(12) . . ?
C25 C24 C26 108.1(12) . . ?
C23 C24 C26 107.8(11) . . ?
N4 C28 C29 114.6(11) . . ?
C28 C29 C32 111.4(12) . . ?
C28 C29 C30 113.6(12) . . ?
C32 C29 C30 108.1(13) . . ?
C28 C29 C31 107.1(12) . . ?
C32 C29 C31 110.1(13) . . ?
C30 C29 C31 106.4(12) . . ?
N5 C33 C38 129.0(10) . . ?
N5 C33 C34 114.0(10) . . ?
C38 C33 C34 116.9(10) . . ?
N6 C34 C35 128.6(11) . . ?
N6 C34 C33 116.0(10) . . ?
C35 C34 C33 115.5(11) . . ?
C36 C35 C34 124.7(12) . . ?
C37 C36 C35 118.8(12) . . ?
C37 C36 Zr2 74.0(8) . . ?
C35 C36 Zr2 80.8(8) . . ?
C36 C37 C38 120.1(12) . . ?
C36 C37 Zr2 74.5(7) . . ?
C38 C37 Zr2 80.8(8) . . ?
C37 C38 C33 123.7(11) . . ?
N5 C39 C40 114.0(10) . . ?
C43 C40 C42 110.2(10) . . ?
C43 C40 C39 112.6(11) . . ?
C42 C40 C39 106.6(11) . . ?
C43 C40 C41 109.2(12) . . ?
C42 C40 C41 108.2(10) . . ?
C39 C40 C41 109.9(10) . . ?
N6 C44 C45 117.0(10) . . ?
C46 C45 C48 108.1(14) . . ?
C46 C45 C44 114.3(11) . . ?
C48 C45 C44 106.7(12) . . ?
C46 C45 C47 106.1(13) . . ?
C48 C45 C47 110.1(14) . . ?
C44 C45 C47 111.5(11) . . ?
O1 C49 C50 115.7(13) . . ?
O1 C51 C52 113.7(17) . . ?

loop_
_geom_bond_atom_site_label_1
_geom_bond_atom_site_label_2
_geom_bond_distance
_geom_bond_site_symmetry_2
_geom_bond_publ_flag
Zr1 N1 2.047(9) . ?
Zr1 N2 2.129(9) . ?
Zr1 N5 2.187(9) . ?
Zr1 N6 2.229(10) . ?
Zr1 Cl3 2.535(3) . ?
Zr1 Cl1 2.848(3) . ?
Zr2 N3 2.028(9) . ?
Zr2 N4 2.056(9) . ?
Zr2 C37 2.522(13) . ?
Zr2 C36 2.528(13) . ?
Zr2 Cl2 2.542(3) . ?
Zr2 Cl1 2.654(3) . ?
Li O1 1.87(3) . ?
Li Cl3 2.33(2) . ?
Li Cl2 2.36(2) . ?
Li Cl1 2.43(2) . ?
O1 C51 1.405(18) . ?
O1 C49 1.424(16) . ?
N1 C1 1.441(14) . ?
N1 C7 1.462(15) . ?
N2 C2 1.399(14) . ?
N2 C12 1.481(16) . ?
N3 C17 1.402(14) . ?
N3 C23 1.465(14) . ?
N4 C18 1.385(14) . ?
N4 C28 1.481(13) . ?
N5 C33 1.331(13) . ?
N5 C39 1.503(13) . ?
N6 C34 1.332(15) . ?
N6 C44 1.473(14) . ?
C1 C2 1.411(17) . ?
C1 C6 1.417(16) . ?
C2 C3 1.391(17) . ?
C3 C4 1.347(18) . ?
C4 C5 1.39(2) . ?
C5 C6 1.369(18) . ?
C7 C8 1.547(17) . ?
C8 C11 1.43(4) . ?
C8 C11A 1.46(3) . ?
C8 C10A 1.47(4) . ?
C8 C9 1.50(3) . ?
C8 C9A 1.59(3) . ?
C8 C10 1.62(3) . ?
C12 C13 1.537(19) . ?
C13 C14 1.486(19) . ?
C13 C15 1.506(19) . ?
C13 C16 1.57(2) . ?
C17 C22 1.406(16) . ?
C17 C18 1.441(16) . ?
C18 C19 1.446(17) . ?
C19 C20 1.367(18) . ?
C20 C21 1.369(18) . ?
C21 C22 1.364(18) . ?
C23 C24 1.540(17) . ?
C24 C27 1.487(18) . ?
C24 C25 1.523(18) . ?
C24 C26 1.547(17) . ?
C28 C29 1.510(17) . ?
C29 C32 1.52(2) . ?
C29 C30 1.529(19) . ?
C29 C31 1.554(18) . ?
C33 C38 1.415(16) . ?
C33 C34 1.471(15) . ?
C34 C35 1.443(16) . ?
C35 C36 1.376(17) . ?
C36 C37 1.371(17) . ?
C37 C38 1.390(16) . ?
C39 C40 1.530(17) . ?
C40 C43 1.510(17) . ?
C40 C42 1.511(16) . ?
C40 C41 1.546(17) . ?
C44 C45 1.544(17) . ?
C45 C46 1.49(2) . ?
C45 C48 1.497(19) . ?
C45 C47 1.547(17) . ?
C49 C50 1.48(2) . ?
C51 C52 1.44(2) . ?
